data_7218949
loop_
_publ_author_name
'Jia, Hongliang'
'Lv, Ying'
'Wang, Shu'
'Sun, Dan'
'Wang, Lanying'

_publ_section_title
;
 Synthesis, crystal structures, spectral properties of double N-alkylated
 dimethine cyanine dyes as well as their interaction with biomolecules and
 living cells
;
_journal_name_full 'RSC Adv.'
_journal_paper_doi 10.1039/C4RA10741A
_journal_year 2014
_chemical_formula_sum 'C33 H33 I N2 O'
_chemical_formula_weight 600.51
_chemical_name_systematic
;
?
;
_space_group_IT_number 14
_symmetry_cell_setting monoclinic
_symmetry_space_group_name_Hall '-P 2yn'
_symmetry_space_group_name_H-M 'P 1 21/n 1'
_atom_sites_solution_hydrogens geom
_atom_sites_solution_primary direct
_atom_sites_solution_secondary difmap
_audit_creation_method SHELXL-97
_audit_update_record
;
2011-04-21 deposited with the CCDC.
2014-11-27 downloaded from the CCDC.
;
_cell_angle_alpha 90.00
_cell_angle_beta 100.695(2)
_cell_angle_gamma 90.00
_cell_formula_units_Z 4
_cell_length_a 12.3860(14)
_cell_length_b 10.3493(13)
_cell_length_c 22.395(3)
_cell_measurement_reflns_used 3065
_cell_measurement_temperature 296(2)
_cell_measurement_theta_max 21.27
_cell_measurement_theta_min 2.17
_cell_volume 2820.9(6)
_computing_cell_refinement 'Bruker SAINT'
_computing_data_collection 'Bruker APEX2'
_computing_data_reduction 'Bruker SAINT'
_computing_molecular_graphics 'Bruker SHELXTL'
_computing_publication_material 'Bruker SHELXTL'
_computing_structure_refinement 'SHELXL-97 (Sheldrick, 2008)'
_computing_structure_solution 'SHELXS-97 (Sheldrick, 2008)'
_diffrn_ambient_temperature 296(2)
_diffrn_measured_fraction_theta_full 0.999
_diffrn_measured_fraction_theta_max 0.999
_diffrn_measurement_device_type 'Bruker APEX-II CCD'
_diffrn_measurement_method '\f and \w scans'
_diffrn_radiation_monochromator graphite
_diffrn_radiation_source 'fine-focus sealed tube'
_diffrn_radiation_type MoK\a
_diffrn_radiation_wavelength 0.71073
_diffrn_reflns_av_R_equivalents 0.0344
_diffrn_reflns_av_sigmaI/netI 0.0378
_diffrn_reflns_limit_h_max 14
_diffrn_reflns_limit_h_min -14
_diffrn_reflns_limit_k_max 8
_diffrn_reflns_limit_k_min -12
_diffrn_reflns_limit_l_max 24
_diffrn_reflns_limit_l_min -26
_diffrn_reflns_number 13820
_diffrn_reflns_theta_full 25.10
_diffrn_reflns_theta_max 25.10
_diffrn_reflns_theta_min 1.85
_exptl_absorpt_coefficient_mu 1.163
_exptl_absorpt_correction_T_max 0.8645
_exptl_absorpt_correction_T_min 0.7044
_exptl_absorpt_correction_type none
_exptl_crystal_density_diffrn 1.414
_exptl_crystal_density_meas 0
_exptl_crystal_density_method 'not measured'
_exptl_crystal_F_000 1224
_exptl_crystal_size_max 0.32
_exptl_crystal_size_mid 0.26
_exptl_crystal_size_min 0.13
_refine_diff_density_max 0.838
_refine_diff_density_min -0.923
_refine_diff_density_rms 0.065
_refine_ls_extinction_method none
_refine_ls_goodness_of_fit_ref 1.037
_refine_ls_hydrogen_treatment mixed
_refine_ls_matrix_type full
_refine_ls_number_parameters 339
_refine_ls_number_reflns 5021
_refine_ls_number_restraints 0
_refine_ls_restrained_S_all 1.037
_refine_ls_R_factor_all 0.0777
_refine_ls_R_factor_gt 0.0512
_refine_ls_shift/su_max 2.484
_refine_ls_shift/su_mean 0.049
_refine_ls_structure_factor_coef Fsqd
_refine_ls_weighting_details 'calc w=1/[\s^2^(Fo^2^)+(0.0542P)^2^+3.2745P] where P=(Fo^2^+2Fc^2^)/3'
_refine_ls_weighting_scheme calc
_refine_ls_wR_factor_gt 0.1224
_refine_ls_wR_factor_ref 0.1333
_reflns_number_gt 3438
_reflns_number_total 5021
_reflns_threshold_expression >2sigma(I)
_cod_data_source_file c4ra10741a2.cif
_cod_data_source_block xb4538
_cod_depositor_comments
;
The following automatic conversions were performed:

'_symmetry_cell_setting' value 'Monoclinic' changed to 'monoclinic'
according to
/usr/data/users/saulius/crontab/automatic-downloads/rss-feeds/RSC/lib/dictionaries/cif_core.dic
dictionary named 'cif_core.dic' version 2.4.2 from 2011-04-26.

Automatic conversion script
Id: cif_fix_values 2935 2014-11-11 08:27:57Z andrius 
;
_cod_original_sg_symbol_H-M P2(1)/n
_cod_database_code 7218949

loop_
_symmetry_equiv_pos_as_xyz
'x, y, z'
'-x+1/2, y+1/2, -z+1/2'
'-x, -y, -z'
'x-1/2, -y-1/2, z-1/2'

loop_
_atom_site_label
_atom_site_type_symbol
_atom_site_fract_x
_atom_site_fract_y
_atom_site_fract_z
_atom_site_U_iso_or_equiv
_atom_site_adp_type
_atom_site_occupancy
_atom_site_symmetry_multiplicity
_atom_site_calc_flag
_atom_site_refinement_flags
I1 I 0.43035(3) 0.84927(4) 0.19978(2) 0.0903(2) Uani 1 1 d .
N1 N 0.6938(3) 0.1830(3) 0.27109(16) 0.0461(8) Uani 1 1 d .
N2 N 0.1774(3) 0.4777(3) 0.15792(13) 0.0387(7) Uani 1 1 d .
O1 O 0.032(3) 0.424(3) 0.4693(8) 0.64(2) Uani 1 1 d .
H1 H 0.0869 0.4411 0.4949 0.953 Uiso 1 1 calc R
C1 C 0.7469(5) -0.0890(5) 0.3257(3) 0.0766(16) Uani 1 1 d .
H1A H 0.6822 -0.0956 0.2972 0.092 Uiso 1 1 calc R
C2 C 0.7725(8) -0.1810(6) 0.3710(4) 0.111(3) Uani 1 1 d .
H2 H 0.7255 -0.2505 0.3725 0.133 Uiso 1 1 calc R
C3 C 0.8666(11) -0.1700(10) 0.4134(4) 0.140(5) Uani 1 1 d .
H3 H 0.8836 -0.2325 0.4435 0.168 Uiso 1 1 calc R
C4 C 0.9354(8) -0.0691(11) 0.4121(3) 0.129(4) Uani 1 1 d .
H4 H 0.9981 -0.0614 0.4419 0.155 Uiso 1 1 calc R
C5 C 0.9130(5) 0.0232(7) 0.3665(3) 0.0861(18) Uani 1 1 d .
H5 H 0.9615 0.0913 0.3652 0.103 Uiso 1 1 calc R
C6 C 0.8184(4) 0.0129(4) 0.3233(2) 0.0546(11) Uani 1 1 d .
C7 C 0.7954(3) 0.1095(5) 0.2722(2) 0.0541(11) Uani 1 1 d .
H7A H 0.8565 0.1694 0.2760 0.065 Uiso 1 1 calc R
H7B H 0.7906 0.0642 0.2339 0.065 Uiso 1 1 calc R
C8 C 0.6795(3) 0.2835(4) 0.31037(18) 0.0428(9) Uani 1 1 d .
C9 C 0.7522(4) 0.3316(5) 0.3598(2) 0.0577(12) Uani 1 1 d .
H9 H 0.8222 0.2968 0.3714 0.069 Uiso 1 1 calc R
C10 C 0.7170(4) 0.4324(5) 0.3912(2) 0.0638(13) Uani 1 1 d .
H10 H 0.7639 0.4664 0.4248 0.077 Uiso 1 1 calc R
C11 C 0.6127(4) 0.4846(5) 0.3736(2) 0.0597(12) Uani 1 1 d .
H11 H 0.5906 0.5524 0.3958 0.072 Uiso 1 1 calc R
C12 C 0.5415(4) 0.4376(5) 0.32394(19) 0.0528(11) Uani 1 1 d .
H12 H 0.4722 0.4741 0.3125 0.063 Uiso 1 1 calc R
C13 C 0.5735(3) 0.3353(4) 0.29083(17) 0.0420(9) Uani 1 1 d .
C14 C 0.5239(3) 0.2620(4) 0.23770(17) 0.0424(9) Uani 1 1 d .
C15 C 0.6016(3) 0.1708(4) 0.22958(19) 0.0463(10) Uani 1 1 d .
H15 H 0.5910 0.1086 0.1990 0.056 Uiso 1 1 calc R
C16 C 0.4231(3) 0.2750(4) 0.19744(18) 0.0463(10) Uani 1 1 d .
H16 H 0.4061 0.2108 0.1682 0.056 Uiso 1 1 calc R
C17 C 0.3475(3) 0.3708(4) 0.19633(18) 0.0454(10) Uani 1 1 d .
H17 H 0.3648 0.4365 0.2249 0.054 Uiso 1 1 calc R
C18 C 0.2457(3) 0.3805(4) 0.15626(17) 0.0385(9) Uani 1 1 d .
C19 C 0.0778(3) 0.4603(4) 0.11592(17) 0.0387(9) Uani 1 1 d .
C20 C -0.0140(3) 0.5411(4) 0.10821(17) 0.0444(10) Uani 1 1 d .
H20 H -0.0156 0.6156 0.1312 0.053 Uiso 1 1 calc R
C21 C -0.1018(3) 0.5043(4) 0.06478(19) 0.0511(11) Uani 1 1 d .
H21 H -0.1648 0.5551 0.0586 0.061 Uiso 1 1 calc R
C22 C -0.1001(3) 0.3926(4) 0.02934(18) 0.0450(10) Uani 1 1 d .
C23 C -0.1918(4) 0.3567(5) -0.0158(2) 0.0592(13) Uani 1 1 d .
H23 H -0.2543 0.4084 -0.0219 0.071 Uiso 1 1 calc R
C24 C -0.1905(4) 0.2502(6) -0.0499(2) 0.0689(15) Uani 1 1 d .
H24 H -0.2518 0.2285 -0.0788 0.083 Uiso 1 1 calc R
C25 C -0.0972(5) 0.1718(5) -0.0418(2) 0.0708(15) Uani 1 1 d .
H25 H -0.0965 0.0990 -0.0661 0.085 Uiso 1 1 calc R
C26 C -0.0067(4) 0.2005(4) 0.0012(2) 0.0562(12) Uani 1 1 d .
H26 H 0.0542 0.1463 0.0063 0.067 Uiso 1 1 calc R
C27 C -0.0048(3) 0.3121(4) 0.03829(17) 0.0428(10) Uani 1 1 d .
C28 C 0.0849(3) 0.3497(4) 0.08387(17) 0.0376(9) Uani 1 1 d .
C29 C 0.1940(3) 0.2845(4) 0.10771(17) 0.0409(9) Uani 1 1 d .
C30 C 0.2647(4) 0.2705(5) 0.0584(2) 0.0592(12) Uani 1 1 d .
H30A H 0.2263 0.2186 0.0257 0.089 Uiso 1 1 calc R
H30B H 0.3331 0.2297 0.0754 0.089 Uiso 1 1 calc R
H30C H 0.2788 0.3544 0.0432 0.089 Uiso 1 1 calc R
C31 C 0.1741(4) 0.1551(4) 0.1380(2) 0.0601(13) Uani 1 1 d .
H31A H 0.1370 0.1708 0.1713 0.090 Uiso 1 1 calc R
H31B H 0.2433 0.1137 0.1527 0.090 Uiso 1 1 calc R
H31C H 0.1296 0.1002 0.1088 0.090 Uiso 1 1 calc R
C32 C 0.1951(4) 0.5892(4) 0.19850(19) 0.0540(11) Uani 1 1 d .
H32A H 0.1738 0.5678 0.2364 0.081 Uiso 1 1 calc R
H32B H 0.1518 0.6606 0.1801 0.081 Uiso 1 1 calc R
H32C H 0.2715 0.6126 0.2057 0.081 Uiso 1 1 calc R
C33 C 0.0146(12) 0.5095(17) 0.4331(13) 0.41(2) Uani 1 1 d .
H33A H -0.0409 0.4830 0.3996 0.611 Uiso 1 1 calc R
H33B H 0.0808 0.5304 0.4187 0.611 Uiso 1 1 calc R
H33C H -0.0105 0.5841 0.4521 0.611 Uiso 1 1 calc R

loop_
_atom_site_aniso_label
_atom_site_aniso_U_11
_atom_site_aniso_U_22
_atom_site_aniso_U_33
_atom_site_aniso_U_23
_atom_site_aniso_U_13
_atom_site_aniso_U_12
I1 0.0603(3) 0.0854(3) 0.1234(4) -0.0393(2) 0.0124(2) -0.01215(19)
N1 0.0400(19) 0.043(2) 0.055(2) 0.0004(16) 0.0064(16) 0.0043(15)
N2 0.0425(18) 0.0356(18) 0.0354(18) -0.0045(14) 0.0007(14) -0.0056(15)
O1 0.74(5) 0.86(6) 0.29(2) 0.26(3) 0.05(3) 0.44(4)
C1 0.095(4) 0.054(3) 0.092(4) -0.001(3) 0.047(3) 0.015(3)
C2 0.173(8) 0.057(4) 0.132(7) 0.016(4) 0.104(6) 0.035(5)
C3 0.213(12) 0.128(8) 0.102(7) 0.055(6) 0.089(8) 0.112(8)
C4 0.145(8) 0.174(9) 0.067(4) 0.022(5) 0.017(5) 0.104(7)
C5 0.076(4) 0.108(5) 0.073(4) -0.001(3) 0.008(3) 0.040(4)
C6 0.056(3) 0.052(3) 0.058(3) 0.001(2) 0.017(2) 0.019(2)
C7 0.044(2) 0.057(3) 0.063(3) 0.001(2) 0.015(2) 0.009(2)
C8 0.041(2) 0.043(2) 0.044(2) 0.0060(19) 0.0069(18) -0.0008(18)
C9 0.040(2) 0.067(3) 0.061(3) -0.001(2) -0.006(2) 0.000(2)
C10 0.056(3) 0.072(3) 0.058(3) -0.017(3) -0.004(2) -0.002(3)
C11 0.057(3) 0.062(3) 0.059(3) -0.017(2) 0.009(2) 0.001(2)
C12 0.044(2) 0.061(3) 0.053(3) -0.005(2) 0.008(2) 0.008(2)
C13 0.039(2) 0.044(2) 0.043(2) 0.0073(19) 0.0069(18) -0.0005(18)
C14 0.037(2) 0.045(2) 0.043(2) 0.0016(18) 0.0016(18) -0.0033(18)
C15 0.049(2) 0.039(2) 0.049(3) -0.0023(19) 0.005(2) -0.0059(19)
C16 0.045(2) 0.048(3) 0.044(2) -0.0011(19) 0.0054(19) -0.006(2)
C17 0.044(2) 0.044(2) 0.044(2) -0.0019(19) -0.0023(19) -0.0051(19)
C18 0.042(2) 0.037(2) 0.036(2) 0.0017(17) 0.0052(17) -0.0052(18)
C19 0.040(2) 0.038(2) 0.036(2) 0.0027(17) 0.0027(17) -0.0070(18)
C20 0.050(2) 0.044(2) 0.037(2) -0.0034(18) 0.0063(19) 0.000(2)
C21 0.043(2) 0.060(3) 0.050(3) 0.007(2) 0.006(2) 0.004(2)
C22 0.042(2) 0.052(3) 0.039(2) 0.0092(19) 0.0036(18) -0.0115(19)
C23 0.047(3) 0.077(4) 0.049(3) 0.011(2) -0.002(2) -0.011(2)
C24 0.072(3) 0.076(4) 0.050(3) 0.000(3) -0.011(3) -0.028(3)
C25 0.092(4) 0.055(3) 0.056(3) -0.009(2) -0.010(3) -0.023(3)
C26 0.068(3) 0.045(3) 0.050(3) 0.000(2) -0.003(2) -0.008(2)
C27 0.050(2) 0.039(2) 0.038(2) 0.0020(18) 0.0054(18) -0.0129(19)
C28 0.040(2) 0.036(2) 0.036(2) 0.0013(17) 0.0036(17) -0.0066(17)
C29 0.045(2) 0.035(2) 0.040(2) -0.0001(17) 0.0003(18) 0.0001(18)
C30 0.058(3) 0.065(3) 0.052(3) -0.008(2) 0.004(2) 0.008(2)
C31 0.070(3) 0.039(2) 0.062(3) 0.003(2) -0.013(2) -0.011(2)
C32 0.062(3) 0.046(3) 0.052(3) -0.015(2) 0.004(2) -0.003(2)
C33 0.121(10) 0.206(16) 0.85(6) -0.22(3) -0.03(2) 0.003(11)

loop_
_atom_type_symbol
_atom_type_description
_atom_type_scat_dispersion_real
_atom_type_scat_dispersion_imag
_atom_type_scat_source
C C 0.0033 0.0016 'International Tables Vol C Tables 4.2.6.8 and 6.1.1.4'
H H 0.0000 0.0000 'International Tables Vol C Tables 4.2.6.8 and 6.1.1.4'
N N 0.0061 0.0033 'International Tables Vol C Tables 4.2.6.8 and 6.1.1.4'
O O 0.0106 0.0060 'International Tables Vol C Tables 4.2.6.8 and 6.1.1.4'
I I -0.4742 1.8119 'International Tables Vol C Tables 4.2.6.8 and 6.1.1.4'

loop_
_geom_angle_atom_site_label_1
_geom_angle_atom_site_label_2
_geom_angle_atom_site_label_3
_geom_angle
C15 N1 C8 108.5(3)
C15 N1 C7 125.6(4)
C8 N1 C7 125.8(3)
C18 N2 C19 111.6(3)
C18 N2 C32 126.6(3)
C19 N2 C32 121.7(3)
C33 O1 H1 121.9
C2 C1 C6 119.4(7)
C2 C1 H1A 120.3
C6 C1 H1A 120.3
C3 C2 C1 120.2(8)
C3 C2 H2 120.0
C1 C2 H2 119.9
C4 C3 C2 120.7(8)
C4 C3 H3 119.7
C2 C3 H3 119.6
C3 C4 C5 120.5(9)
C3 C4 H4 119.7
C5 C4 H4 119.8
C6 C5 C4 119.4(8)
C6 C5 H5 120.3
C4 C5 H5 120.3
C5 C6 C1 119.8(5)
C5 C6 C7 119.9(5)
C1 C6 C7 120.2(5)
N1 C7 C6 113.4(4)
N1 C7 H7A 108.9
C6 C7 H7A 108.9
N1 C7 H7B 108.9
C6 C7 H7B 108.9
H7A C7 H7B 107.7
C9 C8 N1 129.3(4)
C9 C8 C13 122.8(4)
N1 C8 C13 107.9(3)
C10 C9 C8 117.5(4)
C10 C9 H9 121.2
C8 C9 H9 121.2
C9 C10 C11 121.1(4)
C9 C10 H10 119.4
C11 C10 H10 119.5
C12 C11 C10 121.1(4)
C12 C11 H11 119.5
C10 C11 H11 119.5
C11 C12 C13 119.8(4)
C11 C12 H12 120.1
C13 C12 H12 120.1
C12 C13 C8 117.7(4)
C12 C13 C14 135.8(4)
C8 C13 C14 106.6(4)
C15 C14 C16 122.5(4)
C15 C14 C13 105.4(3)
C16 C14 C13 132.0(4)
N1 C15 C14 111.7(4)
N1 C15 H15 124.2
C14 C15 H15 124.2
C17 C16 C14 127.4(4)
C17 C16 H16 116.3
C14 C16 H16 116.3
C16 C17 C18 126.5(4)
C16 C17 H17 116.8
C18 C17 H17 116.8
N2 C18 C17 122.6(4)
N2 C18 C29 109.3(3)
C17 C18 C29 128.0(4)
C28 C19 C20 124.7(3)
C28 C19 N2 108.8(3)
C20 C19 N2 126.5(3)
C21 C20 C19 116.2(4)
C21 C20 H20 121.9
C19 C20 H20 121.9
C20 C21 C22 122.4(4)
C20 C21 H21 118.8
C22 C21 H21 118.8
C21 C22 C23 121.5(4)
C21 C22 C27 120.0(4)
C23 C22 C27 118.5(4)
C24 C23 C22 121.8(5)
C24 C23 H23 119.1
C22 C23 H23 119.1
C23 C24 C25 120.0(4)
C23 C24 H24 120.0
C25 C24 H24 120.0
C26 C25 C24 121.0(5)
C26 C25 H25 119.5
C24 C25 H25 119.5
C25 C26 C27 120.7(5)
C25 C26 H26 119.6
C27 C26 H26 119.7
C26 C27 C28 124.8(4)
C26 C27 C22 118.0(4)
C28 C27 C22 117.2(4)
C19 C28 C27 119.4(4)
C19 C28 C29 109.2(3)
C27 C28 C29 131.3(4)
C28 C29 C18 101.0(3)
C28 C29 C30 112.2(3)
C18 C29 C30 110.8(3)
C28 C29 C31 109.7(3)
C18 C29 C31 109.5(3)
C30 C29 C31 113.1(4)
C29 C30 H30A 109.5
C29 C30 H30B 109.5
H30A C30 H30B 109.5
C29 C30 H30C 109.5
H30A C30 H30C 109.5
H30B C30 H30C 109.5
C29 C31 H31A 109.5
C29 C31 H31B 109.5
H31A C31 H31B 109.5
C29 C31 H31C 109.5
H31A C31 H31C 109.5
H31B C31 H31C 109.5
N2 C32 H32A 109.5
N2 C32 H32B 109.5
H32A C32 H32B 109.5
N2 C32 H32C 109.5
H32A C32 H32C 109.5
H32B C32 H32C 109.5
O1 C33 H33A 106.6
O1 C33 H33B 112.4
H33A C33 H33B 109.2
O1 C33 H33C 109.5
H33A C33 H33C 109.5
H33B C33 H33C 109.5

loop_
_geom_bond_atom_site_label_1
_geom_bond_atom_site_label_2
_geom_bond_distance
N1 C15 1.338(5)
N1 C8 1.395(5)
N1 C7 1.467(5)
N2 C18 1.320(5)
N2 C19 1.417(5)
N2 C32 1.460(5)
O1 C33 1.20(3)
O1 H1 0.9159
C1 C2 1.383(9)
C1 C6 1.386(7)
C1 H1A 0.9300
C2 C3 1.364(13)
C2 H2 0.9300
C3 C4 1.351(14)
C3 H3 0.9300
C4 C5 1.387(10)
C4 H4 0.9300
C5 C6 1.378(7)
C5 H5 0.9300
C6 C7 1.506(6)
C7 H7A 0.9700
C7 H7B 0.9700
C8 C9 1.383(6)
C8 C13 1.411(5)
C9 C10 1.373(7)
C9 H9 0.9300
C10 C11 1.388(6)
C10 H10 0.9300
C11 C12 1.373(6)
C11 H11 0.9300
C12 C13 1.392(6)
C12 H12 0.9300
C13 C14 1.448(5)
C14 C15 1.384(6)
C14 C16 1.404(5)
C15 H15 0.9300
C16 C17 1.361(6)
C16 H16 0.9300
C17 C18 1.409(5)
C17 H17 0.9300
C18 C29 1.523(5)
C19 C28 1.363(5)
C19 C20 1.395(5)
C20 C21 1.371(6)
C20 H20 0.9300
C21 C22 1.404(6)
C21 H21 0.9300
C22 C23 1.423(6)
C22 C27 1.428(6)
C23 C24 1.342(7)
C23 H23 0.9300
C24 C25 1.395(8)
C24 H24 0.9300
C25 C26 1.369(7)
C25 H25 0.9300
C26 C27 1.420(6)
C26 H26 0.9300
C27 C28 1.417(5)
C28 C29 1.516(5)
C29 C30 1.539(6)
C29 C31 1.542(6)
C30 H30A 0.9600
C30 H30B 0.9600
C30 H30C 0.9600
C31 H31A 0.9600
C31 H31B 0.9600
C31 H31C 0.9600
C32 H32A 0.9600
C32 H32B 0.9600
C32 H32C 0.9600
C33 H33A 0.9602
C33 H33B 0.9604
C33 H33C 0.9603

loop_
_geom_torsion_atom_site_label_1
_geom_torsion_atom_site_label_2
_geom_torsion_atom_site_label_3
_geom_torsion_atom_site_label_4
_geom_torsion
C6 C1 C2 C3 1.1(9)
C1 C2 C3 C4 0.5(12)
C2 C3 C4 C5 -1.9(13)
C3 C4 C5 C6 1.6(10)
C4 C5 C6 C1 -0.1(8)
C4 C5 C6 C7 -177.6(5)
C2 C1 C6 C5 -1.3(7)
C2 C1 C6 C7 176.3(4)
C15 N1 C7 C6 -109.6(5)
C8 N1 C7 C6 75.3(5)
C5 C6 C7 N1 -119.3(5)
C1 C6 C7 N1 63.2(6)
C15 N1 C8 C9 -179.7(4)
C7 N1 C8 C9 -4.0(7)
C15 N1 C8 C13 -0.7(4)
C7 N1 C8 C13 175.0(4)
N1 C8 C9 C10 -180.0(4)
C13 C8 C9 C10 1.2(7)
C8 C9 C10 C11 -0.4(7)
C9 C10 C11 C12 -0.5(8)
C10 C11 C12 C13 0.6(7)
C11 C12 C13 C8 0.2(6)
C11 C12 C13 C14 -179.8(4)
C9 C8 C13 C12 -1.1(6)
N1 C8 C13 C12 179.8(4)
C9 C8 C13 C14 178.9(4)
N1 C8 C13 C14 -0.2(4)
C12 C13 C14 C15 -179.0(5)
C8 C13 C14 C15 1.0(4)
C12 C13 C14 C16 4.3(8)
C8 C13 C14 C16 -175.6(4)
C8 N1 C15 C14 1.5(5)
C7 N1 C15 C14 -174.3(4)
C16 C14 C15 N1 175.5(4)
C13 C14 C15 N1 -1.5(5)
C15 C14 C16 C17 -170.7(4)
C13 C14 C16 C17 5.4(7)
C14 C16 C17 C18 -178.5(4)
C19 N2 C18 C17 -175.9(4)
C32 N2 C18 C17 1.7(6)
C19 N2 C18 C29 1.7(4)
C32 N2 C18 C29 179.3(4)
C16 C17 C18 N2 -179.4(4)
C16 C17 C18 C29 3.5(7)
C18 N2 C19 C28 -3.0(4)
C32 N2 C19 C28 179.3(3)
C18 N2 C19 C20 176.4(4)
C32 N2 C19 C20 -1.3(6)
C28 C19 C20 C21 -0.3(6)
N2 C19 C20 C21 -179.6(4)
C19 C20 C21 C22 -0.6(6)
C20 C21 C22 C23 -179.5(4)
C20 C21 C22 C27 0.6(6)
C21 C22 C23 C24 179.9(4)
C27 C22 C23 C24 -0.2(6)
C22 C23 C24 C25 -0.5(7)
C23 C24 C25 C26 1.1(8)
C24 C25 C26 C27 -1.0(8)
C25 C26 C27 C28 -179.9(4)
C25 C26 C27 C22 0.2(6)
C21 C22 C27 C26 -179.8(4)
C23 C22 C27 C26 0.3(6)
C21 C22 C27 C28 0.4(6)
C23 C22 C27 C28 -179.5(4)
C20 C19 C28 C27 1.3(6)
N2 C19 C28 C27 -179.3(3)
C20 C19 C28 C29 -176.5(4)
N2 C19 C28 C29 2.9(4)
C26 C27 C28 C19 178.9(4)
C22 C27 C28 C19 -1.2(5)
C26 C27 C28 C29 -3.9(7)
C22 C27 C28 C29 176.0(4)
C19 C28 C29 C18 -1.8(4)
C27 C28 C29 C18 -179.2(4)
C19 C28 C29 C30 -119.8(4)
C27 C28 C29 C30 62.8(5)
C19 C28 C29 C31 113.6(4)
C27 C28 C29 C31 -63.8(5)
N2 C18 C29 C28 0.0(4)
C17 C18 C29 C28 177.5(4)
N2 C18 C29 C30 119.0(4)
C17 C18 C29 C30 -63.5(5)
N2 C18 C29 C31 -115.6(4)
C17 C18 C29 C31 61.9(5)
